data_7062522
loop_
_publ_author_name
'Powell, Conrad J.'
'Bosch, Eric'
'Krueger, Herman R.'
'Groeneman, Ryan H.'

_publ_section_title
;
 Preference of halogen bonds over hydrogen bonds within a discrete
 three-component co-crystal that undergo a [2+2] cycloaddition reaction
;
_journal_issue 28
_journal_name_full 'New Journal of Chemistry'
_journal_page_first 13084
_journal_page_last 13087
_journal_paper_doi 10.1039/D3NJ02449K
_journal_volume 47
_journal_year 2023
_chemical_formula_moiety 'C10 H8 N4, 2(C6 H Cl4 I)'
_chemical_formula_sum 'C22 H10 Cl8 I2 N4'
_chemical_formula_weight 867.781
_space_group_crystal_system monoclinic
_space_group_IT_number 14
_space_group_name_Hall '-P 2ybc'
_space_group_name_H-M_alt 'P 1 21/c 1'
_symmetry_Int_Tables_number 14
_atom_sites_solution_primary direct
_audit_creation_date 2023-04-10
_audit_creation_method
;
Olex2 1.5
(compiled 2022.04.07 svn.rca3783a0 for OlexSys, GUI svn.r6498)
;
_audit_update_record
;
2023-05-23 deposited with the CCDC.	2023-06-28 downloaded from the CCDC.
;
_cell_angle_alpha 90
_cell_angle_beta 91.490(3)
_cell_angle_gamma 90
_cell_formula_units_Z 2
_cell_length_a 4.0199(1)
_cell_length_b 10.8882(3)
_cell_length_c 32.3284(10)
_cell_measurement_reflns_used 7693
_cell_measurement_temperature 298.36(16)
_cell_measurement_theta_max 79.0370
_cell_measurement_theta_min 4.8800
_cell_volume 1414.52(7)
_computing_cell_refinement 'CrysAlisPro 1.171.42.81a (Rigaku OD, 2023)'
_computing_data_collection 'CrysAlisPro 1.171.42.81a (Rigaku OD, 2023)'
_computing_data_reduction 'CrysAlisPro 1.171.42.81a (Rigaku OD, 2023)'
_computing_molecular_graphics 'Olex2 1.5 (Dolomanov et al., 2009)'
_computing_publication_material 'Olex2 1.5 (Dolomanov et al., 2009)'
_computing_structure_refinement 'olex2.refine 1.5 (Bourhis et al., 2015)'
_computing_structure_solution 'SHELXS  (Sheldrick, 2008)'
_diffrn_ambient_environment air
_diffrn_ambient_temperature 298.36(16)
_diffrn_detector 'Hybrid Pixel Array Detector'
_diffrn_detector_area_resol_mean 10.0000
_diffrn_detector_type HyPix
_diffrn_measured_fraction_theta_full 0.9961
_diffrn_measured_fraction_theta_max 0.9782
_diffrn_measurement_details
;
List of Runs (angles in degrees, time in seconds):

  # Type    Start    End  Width  t~exp~   \w     \q     \k     \f   Frames
#--------------------------------------------------------------------------
  1  \w    124.00 161.00   0.50    0.65    --  111.50 125.00-180.00   74
  2  \w    123.00 159.00   0.50    0.65    --  111.50 125.00  30.00   72
  3  \w    -34.00  11.00   0.50    0.16    --  -48.65  35.00 -80.00   90
  4  \w    -62.00 -35.00   0.50    0.65    --  -90.00  61.00  90.00   54
  5  \w    -20.00  21.00   0.50    0.16    --  -48.65  19.00  60.00   82
  6  \w     10.00  38.00   0.50    0.16    --   48.65 -35.00 122.00   56
  7  \w    122.00 157.00   0.50    0.65    --  111.50  77.00 -30.00   70
  8  \w    112.00 146.00   0.50    0.65    --  111.50  61.00-120.00   68
  9  \w    118.00 144.00   0.50    0.65    --  111.50  61.00-150.00   52
 10  \w    107.00 144.00   0.50    0.65    --  111.50  61.00-180.00   74
 11  \w    108.00 178.00   0.50    0.65    --  111.50  45.00 -60.00  140
 12  \w    103.00 136.00   0.50    0.65    --  111.50  45.00-150.00   66
 13  \w    102.00 127.00   0.50    0.65    --  111.50  45.00-120.00   50
 14  \w    130.00 156.00   0.50    0.65    --  111.50  35.00 -80.00   52
 15  \w    142.00 173.00   0.50    0.65    --  111.50  45.00 120.00   62
 16  \w    103.00 137.00   0.50    0.65    --  111.50  45.00 120.00   68
 17  \w    114.00 145.00   0.50    0.65    --  111.50  61.00 150.00   62
 18  \w    153.00 178.00   0.50    0.65    --  111.50  61.00 150.00   50
 19  \w    127.00 168.00   0.50    0.65    --  111.50  30.00 150.00   82
 20  \w     56.00  81.00   0.50    0.16    --   48.65  35.00 -80.00   50
 21  \w     40.00  65.00   0.50    0.65    --  111.50 -61.00 -30.00   50
 22  \w     44.00  82.00   0.50    0.65    --  111.50 -77.00-120.00   76
 23  \w     84.00 110.00   0.50    0.65    --  111.50 -77.00 -90.00   52
 24  \w     40.00  76.00   0.50    0.65    --  111.50 -61.00 -90.00   72
 25  \w     40.00  65.00   0.50    0.65    --  111.50 -61.00-150.00   50
 26  \w     62.00  88.00   0.50    0.65    --  111.50 -77.00 -30.00   52
 27  \w     42.00  67.00   0.50    0.65    --  111.50 -61.00   0.00   50
 28  \w     47.00  73.00   0.50    0.65    --  111.50 -77.00  30.00   52
 29  \w     46.00  71.00   0.50    0.65    --  111.50 -61.00  30.00   50
 30  \w     49.00  76.00   0.50    0.65    --  111.50 -61.00  90.00   54
 31  \w     43.00  68.00   0.50    0.65    --  111.50 -95.00  90.00   50
 32  \w     41.00  67.00   0.50    0.65    --  111.50 -95.00 120.00   52
 33  \w     69.00  99.00   0.50    0.65    --  111.50 -95.00 120.00   60
 34  \w     71.00  99.00   0.50    0.65    --  111.50 -95.00  90.00   56
 35  \w    102.00 128.00   0.50    0.65    --  111.50 -87.00   8.27   52
 36  \w     94.00 120.00   0.50    0.65    --  111.50 -84.00 148.34   52
 37  \w     53.00  82.00   0.50    0.65    --  111.50 -87.00   8.27   58
 38  \w     66.00  92.00   0.50    0.65    --  111.50 -95.00 -30.00   52
 39  \w     71.00 105.00   0.50    0.65    --  111.50 -95.00-120.00   68
 40  \w     49.00  76.00   0.50    0.65    --  111.50 -95.00-180.00   54
 41  \w   -101.00 -40.00   0.50    0.16    --  -48.65 -38.00  60.00  122
 42  \w    -97.00 -39.00   0.50    0.16    --  -48.65 -35.00 122.00  116
 43  \w   -121.00 -96.00   0.50    0.65    --  -90.00 -35.00 122.00   50
;
_diffrn_measurement_device 'four-circle diffractometer'
_diffrn_measurement_device_type 'XtaLAB Synergy, Dualflex, HyPix'
_diffrn_measurement_method '\w scans'
_diffrn_orient_matrix_type 'CrysAlisPro convention (1999,Acta A55,543-557)'
_diffrn_orient_matrix_UB_11 0.2567323000
_diffrn_orient_matrix_UB_12 0.0582957000
_diffrn_orient_matrix_UB_13 0.0302163000
_diffrn_orient_matrix_UB_21 0.2357962000
_diffrn_orient_matrix_UB_22 0.0222213000
_diffrn_orient_matrix_UB_23 -0.0360822000
_diffrn_orient_matrix_UB_31 -0.1593399000
_diffrn_orient_matrix_UB_32 0.1270312000
_diffrn_orient_matrix_UB_33 -0.0075703000
_diffrn_radiation_monochromator mirror
_diffrn_radiation_probe x-ray
_diffrn_radiation_type 'Cu K\a'
_diffrn_radiation_wavelength 1.54184
_diffrn_reflns_av_R_equivalents 0.0717
_diffrn_reflns_av_unetI/netI 0.0514
_diffrn_reflns_Laue_measured_fraction_full 0.9961
_diffrn_reflns_Laue_measured_fraction_max 0.9782
_diffrn_reflns_limit_h_max 5
_diffrn_reflns_limit_h_min -5
_diffrn_reflns_limit_k_max 13
_diffrn_reflns_limit_k_min -8
_diffrn_reflns_limit_l_max 41
_diffrn_reflns_limit_l_min -40
_diffrn_reflns_number 12094
_diffrn_reflns_point_group_measured_fraction_full 0.9961
_diffrn_reflns_point_group_measured_fraction_max 0.9782
_diffrn_reflns_theta_full 67.6840
_diffrn_reflns_theta_max 79.95
_diffrn_reflns_theta_min 2.73
_diffrn_source 'micro-focus sealed X-ray tube'
_diffrn_source_type 'PhotonJet (Cu) X-ray Source'
_exptl_absorpt_coefficient_mu 24.605
_exptl_absorpt_correction_T_max 0.988
_exptl_absorpt_correction_T_min 0.974
_exptl_absorpt_correction_type analytical
_exptl_absorpt_process_details
;
CrysAlisPro 1.171.42.81a (Rigaku Oxford Diffraction, 2023)
Analytical numeric absorption correction using a multifaceted crystal
model based on expressions derived by R.C. Clark & J.S. Reid.
(Clark, R. C. & Reid, J. S. (1995). Acta Cryst. A51, 887-897)
Empirical absorption correction using spherical harmonics,
implemented in SCALE3 ABSPACK scaling algorithm.
;
_exptl_crystal_colour 'clear orange'
_exptl_crystal_colour_lustre clear
_exptl_crystal_colour_primary orange
_exptl_crystal_density_diffrn 2.037
_exptl_crystal_description block
_exptl_crystal_F_000 832.276
_exptl_crystal_preparation 'from pure components'
_exptl_crystal_recrystallization_method 'Re-crystallisation from solvent: toluene'
_exptl_crystal_size_max 0.14
_exptl_crystal_size_mid 0.09
_exptl_crystal_size_min 0.06
_refine_diff_density_max 1.8540
_refine_diff_density_min -1.4139
_refine_diff_density_rms 0.2646
_refine_ls_d_res_high 0.7829
_refine_ls_d_res_low 16.1587
_refine_ls_goodness_of_fit_ref 1.0388
_refine_ls_hydrogen_treatment constr
_refine_ls_matrix_type full
_refine_ls_number_constraints 15
_refine_ls_number_parameters 182
_refine_ls_number_reflns 3011
_refine_ls_number_restraints 2
_refine_ls_restrained_S_all 1.0385
_refine_ls_R_factor_all 0.0725
_refine_ls_R_factor_gt 0.0673
_refine_ls_shift/su_max 0.0007
_refine_ls_shift/su_mean 0.0001
_refine_ls_structure_factor_coef Fsqd
_refine_ls_weighting_details 'w=1/[\s^2^(Fo^2^)+(0.0563P)^2^+21.0115P] where P=(Fo^2^+2Fc^2^)/3'
_refine_ls_weighting_scheme calc
_refine_ls_wR_factor_gt 0.1769
_refine_ls_wR_factor_ref 0.1800
_reflns_Friedel_coverage 0.0
_reflns_limit_h_max 5
_reflns_limit_h_min -5
_reflns_limit_k_max 13
_reflns_limit_k_min 0
_reflns_limit_l_max 41
_reflns_limit_l_min 0
_reflns_number_gt 2690
_reflns_number_total 3011
_reflns_threshold_expression I>=2u(I)
_cod_data_source_file d3nj02449k2.cif
_cod_data_source_block 3_eb_a_158_3
_cod_depositor_comments 'Adding full bibliography for 7062520--7062522.cif.'
_cod_database_code 7062522
_chemical_oxdiff_formula 'C24 H10 Cl8 I2 N4'
_chemical_oxdiff_usercomment 'cut block'
_olex2_refinement_description
;
1. Fixed Uiso
 At 1.2 times of:
  All C(H) groups, All C(H,H) groups
2. Restrained distances
 C5-N2
 1.43 with sigma of 0.02
 C5A-N2A
 1.43 with sigma of 0.02
3. Others
 Sof(N2A)=Sof(C5A)=1-FVAR(1)
 Sof(N2)=Sof(C5)=FVAR(1)
 Fixed Sof: H1a(0.5) H1b(0.5) H4a(0.5) H4b(0.5)
4.a Aromatic/amide H refined with riding coordinates:
 C1(H1a), C1(H1b), C2(H2), C3(H3), C4(H4a), C4(H4b), C9(H9)
;
_olex2_exptl_crystal_mounting_method 'in Paratone oil on a mitagen mount'
_olex2_submission_special_instructions 'No special instructions were received'
_oxdiff_exptl_absorpt_empirical_details
;
Empirical correction (ABSPACK) includes:
- Absorption correction using spherical harmonics
- Frame scaling
;
_oxdiff_exptl_absorpt_empirical_full_max 2.101
_oxdiff_exptl_absorpt_empirical_full_min 0.452

loop_
_space_group_symop_id
_space_group_symop_operation_xyz
1 x,y,z
2 -x,y+1/2,-z+1/2
3 -x,-y,-z
4 x,-y-1/2,z-1/2

loop_
_atom_site_label
_atom_site_type_symbol
_atom_site_fract_x
_atom_site_fract_y
_atom_site_fract_z
_atom_site_U_iso_or_equiv
_atom_site_adp_type
_atom_site_occupancy
_atom_site_refinement_flags_posn
_atom_site_disorder_group
I1 I 0.14882(16) 0.91643(6) 0.393374(19) 0.0486(2) Uani 1.000000 . .
Cl1 Cl 0.2104(7) 0.6108(2) 0.40469(7) 0.0521(6) Uani 1.000000 . .
N1 N 0.382(3) 0.1162(7) 0.4490(3) 0.057(2) Uani 1.000000 . .
C1 C 0.333(3) 0.2601(14) 0.5039(4) 0.067(3) Uani 1.000000 . .
H1a H 0.259(3) 0.2709(14) 0.5307(4) 0.081(4) Uiso 0.500000 R 1
H1b H 0.268(3) 0.2792(14) 0.5305(4) 0.081(4) Uiso 0.500000 R 2
Cl2 Cl -0.0358(9) 0.4166(2) 0.34045(9) 0.0664(8) Uani 1.000000 . .
N2 N 0.462(6) 0.457(3) 0.5101(9) 0.045(9) Uani 0.49(8) D 1
C2 C 0.301(3) 0.1438(10) 0.4869(4) 0.060(3) Uani 1.000000 . .
H2 H 0.217(3) 0.0816(10) 0.5033(4) 0.072(3) Uiso 1.000000 R .
Cl3 Cl -0.4803(8) 0.7690(3) 0.23882(8) 0.0674(8) Uani 1.000000 . .
C3 C 0.514(4) 0.2050(11) 0.4272(4) 0.066(3) Uani 1.000000 . .
H3 H 0.580(4) 0.1868(11) 0.4005(4) 0.080(4) Uiso 1.000000 R .
Cl4 Cl -0.2202(8) 0.9712(3) 0.30006(9) 0.0638(7) Uani 1.000000 . .
C4 C 0.562(3) 0.3241(11) 0.4416(5) 0.069(4) Uani 1.000000 . .
H4a H 0.654(3) 0.3866(11) 0.4260(5) 0.083(4) Uiso 0.500000 R 1
H4b H 0.657(3) 0.3818(11) 0.4243(5) 0.083(4) Uiso 0.500000 R 2
C5 C 0.440(14) 0.342(5) 0.4881(12) 0.046(9) Uani 0.49(8) D 1
C6 C -0.018(2) 0.7842(9) 0.3504(3) 0.041(2) Uani 1.000000 . .
C7 C 0.020(2) 0.6602(9) 0.3589(3) 0.0381(18) Uani 1.000000 . .
C8 C -0.089(3) 0.5712(9) 0.3309(3) 0.047(2) Uani 1.000000 . .
C9 C -0.244(2) 0.6062(10) 0.2936(3) 0.046(2) Uani 1.000000 . .
H9 H -0.319(2) 0.5473(10) 0.2747(3) 0.056(3) Uiso 1.000000 R .
C10 C -0.284(3) 0.7278(10) 0.2853(3) 0.047(2) Uani 1.000000 . .
C11 C -0.172(2) 0.8180(9) 0.3129(3) 0.043(2) Uani 1.000000 . .
N2A N 0.548(6) 0.482(3) 0.4833(9) 0.054(9) Uani 0.51(8) D 2
C5A C 0.485(10) 0.354(3) 0.4747(14) 0.038(7) Uani 0.51(8) D 2

loop_
_atom_site_aniso_label
_atom_site_aniso_U_11
_atom_site_aniso_U_22
_atom_site_aniso_U_33
_atom_site_aniso_U_12
_atom_site_aniso_U_13
_atom_site_aniso_U_23
I1 0.0509(4) 0.0467(4) 0.0479(4) -0.0030(3) -0.0037(2) -0.0087(3)
Cl1 0.0678(16) 0.0486(13) 0.0392(11) 0.0058(11) -0.0120(10) 0.0007(9)
N1 0.071(6) 0.029(4) 0.071(6) -0.006(4) -0.010(5) -0.012(4)
C1 0.069(8) 0.076(9) 0.056(7) 0.002(7) -0.009(6) -0.024(7)
Cl2 0.098(2) 0.0418(13) 0.0587(15) 0.0013(14) -0.0115(14) -0.0048(11)
N2 0.075(13) 0.023(16) 0.038(14) -0.015(9) 0.007(8) -0.000(11)
C2 0.070(8) 0.046(6) 0.064(7) -0.015(5) -0.009(6) 0.002(5)
Cl3 0.082(2) 0.080(2) 0.0386(12) -0.0037(15) -0.0166(12) 0.0089(12)
C3 0.094(10) 0.048(6) 0.057(7) -0.000(6) -0.002(6) -0.007(5)
Cl4 0.083(2) 0.0487(14) 0.0593(15) 0.0010(13) -0.0106(13) 0.0124(11)
C4 0.076(9) 0.041(6) 0.090(10) -0.009(6) -0.012(7) 0.017(6)
C5 0.08(2) 0.031(15) 0.030(18) 0.004(13) 0.006(17) -0.008(16)
C6 0.042(5) 0.050(5) 0.031(4) -0.006(4) 0.001(3) -0.011(4)
C7 0.038(4) 0.045(5) 0.031(4) 0.004(4) 0.002(3) -0.002(3)
C8 0.057(6) 0.050(5) 0.034(4) -0.001(5) 0.003(4) 0.002(4)
C9 0.045(5) 0.053(6) 0.041(5) -0.001(4) -0.004(4) -0.008(4)
C10 0.049(5) 0.060(6) 0.031(4) 0.002(4) -0.002(4) 0.005(4)
C11 0.040(5) 0.048(5) 0.039(4) 0.006(4) 0.003(4) 0.001(4)
N2A 0.087(14) 0.033(17) 0.041(16) -0.013(10) -0.001(10) -0.005(10)
C5A 0.054(16) 0.032(12) 0.029(19) 0.001(9) -0.008(14) -0.004(12)

loop_
_atom_type_symbol
_atom_type_scat_dispersion_real
_atom_type_scat_dispersion_imag
_atom_type_scat_Cromer_Mann_a1
_atom_type_scat_Cromer_Mann_a2
_atom_type_scat_Cromer_Mann_a3
_atom_type_scat_Cromer_Mann_a4
_atom_type_scat_Cromer_Mann_b1
_atom_type_scat_Cromer_Mann_b2
_atom_type_scat_Cromer_Mann_b3
_atom_type_scat_Cromer_Mann_b4
_atom_type_scat_Cromer_Mann_c
_atom_type_scat_source
_atom_type_scat_dispersion_source
C 0.01920 0.00962 2.31000 1.02000 1.58860 0.86500 20.84390 10.20750 0.56870 51.65120 0.21560 'International Tables Volume C Table 6.1.1.4 (pp. 500-502)' 'Henke, Gullikson and Davis, At. Data and Nucl. Data Tables, 1993, 54, 2'
Cl 0.36843 0.69943 11.46040 7.19640 6.25560 1.64550 0.01040 1.16620 18.51940 47.77840 -9.55740 'International Tables Volume C Table 6.1.1.4 (pp. 500-502)' 'Henke, Gullikson and Davis, At. Data and Nucl. Data Tables, 1993, 54, 2'
H 0.00000 0.00000 0.49300 0.32291 0.14019 0.04081 10.51090 26.12570 3.14236 57.79970 0.00304 'International Tables Volume C Table 6.1.1.4 (pp. 500-502)' 'Henke, Gullikson and Davis, At. Data and Nucl. Data Tables, 1993, 54, 2'
I -0.19206 6.94430 20.14720 18.99490 7.51380 2.27350 4.34700 0.38140 27.76600 66.87760 4.07120 'International Tables Volume C Table 6.1.1.4 (pp. 500-502)' 'Henke, Gullikson and Davis, At. Data and Nucl. Data Tables, 1993, 54, 2'
N 0.03256 0.01839 12.21260 3.13220 2.01250 1.16630 0.00570 9.89330 28.99750 0.58260 -11.52900 'International Tables Volume C Table 6.1.1.4 (pp. 500-502)' 'Henke, Gullikson and Davis, At. Data and Nucl. Data Tables, 1993, 54, 2'

loop_
_exptl_crystal_face_index_h
_exptl_crystal_face_index_k
_exptl_crystal_face_index_l
_exptl_crystal_face_perp_dist
-1 2 2 0.0477
0 1 -2 0.0425
0 0 1 0.0171
0 0 -1 0.0446
0 -1 -2 0.0259
0 1 2 0.0471
2 -1 2 0.0716
-1 -2 0 0.0447
0 -1 1 0.0322
1 0 -2 0.0696

loop_
_geom_angle_atom_site_label_1
_geom_angle_atom_site_label_2
_geom_angle_atom_site_label_3
_geom_angle
_geom_angle_site_symmetry_1
_geom_angle_site_symmetry_3
_geom_angle_publ_flag
C3 N1 C2 116.5(9) . . ?
H1b C1 H1a 5.9 . . ?
C2 C1 H1a 117.3(8) . . ?
C2 C1 H1b 123.2(8) . . ?
C5 C1 H1a 117.3(16) . . ?
C5 C1 H1b 111.4(16) . . ?
C5 C1 C2 125.4(18) . . ?
C5A C1 H1a 129.1(18) . . ?
C5A C1 H1b 123.2(18) . . ?
C5A C1 C2 114(2) . . ?
C5A C1 C5 12(3) . . ?
C1 C2 N1 124.0(11) . . ?
H2 C2 N1 118.0(6) . . ?
H2 C2 C1 118.0(8) . . ?
H3 C3 N1 118.0(6) . . ?
C4 C3 N1 124.0(12) . . ?
C4 C3 H3 118.0(8) . . ?
H4a C4 C3 123.7(8) . . ?
H4b C4 C3 118.9(8) . . ?
H4b C4 H4a 4.8 . . ?
C5 C4 C3 113(2) . . ?
C5 C4 H4a 124(2) . . ?
C5 C4 H4b 128(2) . . ?
C5A C4 C3 122.2(17) . . ?
C5A C4 H4a 114.1(15) . . ?
C5A C4 H4b 118.9(15) . . ?
C5A C4 C5 10(3) . . ?
N2 C5 C1 119(3) . . ?
C4 C5 C1 117(3) . . ?
C4 C5 N2 124(4) . . ?
C7 C6 I1 120.2(6) . . ?
C11 C6 I1 121.4(7) . . ?
C11 C6 C7 118.4(8) . . ?
C6 C7 Cl1 121.2(7) . . ?
C8 C7 Cl1 117.8(7) . . ?
C8 C7 C6 121.1(8) . . ?
C7 C8 Cl2 121.8(7) . . ?
C9 C8 Cl2 118.2(8) . . ?
C9 C8 C7 119.9(9) . . ?
H9 C9 C8 120.5(6) . . ?
C10 C9 C8 119.0(9) . . ?
C10 C9 H9 120.5(6) . . ?
C9 C10 Cl3 118.1(8) . . ?
C11 C10 Cl3 120.2(8) . . ?
C11 C10 C9 121.8(9) . . ?
C6 C11 Cl4 120.4(8) . . ?
C10 C11 Cl4 119.7(7) . . ?
C10 C11 C6 119.9(9) . . ?
C4 C5A C1 120(3) . . ?
N2A C5A C1 127(3) . . ?
N2A C5A C4 113(2) . . ?

loop_
_geom_bond_atom_site_label_1
_geom_bond_atom_site_label_2
_geom_bond_distance
_geom_bond_site_symmetry_2
_geom_bond_publ_flag
I1 C6 2.100(8) . ?
Cl1 C7 1.733(9) . ?
N1 C2 1.310(15) . ?
N1 C3 1.317(16) . ?
C1 H1a 0.9300 . ?
C1 H1b 0.9300 . ?
C1 C2 1.385(17) . ?
C1 C5 1.12(6) . ?
C1 C5A 1.53(3) . ?
Cl2 C8 1.724(10) . ?
N2 N2 1.19(6) 3_666 ?
N2 C5 1.436(17) . ?
C2 H2 0.9300 . ?
Cl3 C10 1.738(9) . ?
C3 H3 0.9300 . ?
C3 C4 1.390(17) . ?
Cl4 C11 1.728(10) . ?
C4 H4a 0.9300 . ?
C4 H4b 0.9300 . ?
C4 C5 1.61(4) . ?
C4 C5A 1.17(5) . ?
C6 C7 1.386(14) . ?
C6 C11 1.396(13) . ?
C7 C8 1.391(13) . ?
C8 C9 1.395(14) . ?
C9 H9 0.9300 . ?
C9 C10 1.359(15) . ?
C10 C11 1.392(14) . ?
N2A N2A 1.22(7) 3_666 ?
N2A C5A 1.439(17) . ?

loop_
_geom_torsion_atom_site_label_1
_geom_torsion_atom_site_label_2
_geom_torsion_atom_site_label_3
_geom_torsion_atom_site_label_4
_geom_torsion
_geom_torsion_site_symmetry_1
_geom_torsion_site_symmetry_2
_geom_torsion_site_symmetry_3
_geom_torsion_site_symmetry_4
_geom_torsion_publ_flag
I1 C6 C7 Cl1 -0.7(8) . . . . ?
I1 C6 C7 C8 179.9(7) . . . . ?
I1 C6 C11 Cl4 1.8(8) . . . . ?
I1 C6 C11 C10 -179.1(7) . . . . ?
Cl1 C7 C6 C11 179.8(8) . . . . ?
Cl1 C7 C8 Cl2 -0.7(8) . . . . ?
Cl1 C7 C8 C9 179.8(8) . . . . ?
N1 C2 C1 C5 -3(4) . . . . ?
N1 C2 C1 C5A -2(2) . . . . ?
N1 C3 C4 C5 0(3) . . . . ?
N1 C3 C4 C5A -0(3) . . . . ?
C1 C5 N2 N2 -171(4) . . . 3_666 ?
C1 C5 C4 C3 0(5) . . . . ?
C1 C5 C4 C5A 178(12) . . . . ?
C1 C5A C4 C3 1(4) . . . . ?
C1 C5A C4 C5 -2(9) . . . . ?
C1 C5A N2A N2A -4(4) . . . 3_666 ?
Cl2 C8 C7 C6 178.7(8) . . . . ?
Cl2 C8 C9 C10 -179.2(8) . . . . ?
N2 N2 C5 C4 9(4) 3_666 . . . ?
N2 C5 C4 C3 -180(3) . . . . ?
N2 C5 C4 C5A -2(10) . . . . ?
Cl3 C10 C9 C8 -179.7(8) . . . . ?
Cl3 C10 C11 Cl4 -1.5(9) . . . . ?
Cl3 C10 C11 C6 179.3(8) . . . . ?
C3 C4 C5A N2A -179(3) . . . . ?
Cl4 C11 C6 C7 -178.7(8) . . . . ?
Cl4 C11 C10 C9 178.2(8) . . . . ?
C4 C5A N2A N2A 176(3) . . . 3_666 ?
C6 C7 C8 C9 -0.8(11) . . . . ?
C6 C11 C10 C9 -1.0(11) . . . . ?
C7 C8 C9 C10 0.3(12) . . . . ?
C8 C9 C10 C11 0.6(12) . . . . ?

loop_
_restr_distance_atom_site_label_1
_restr_distance_atom_site_label_2
_restr_distance_site_symmetry_2
_restr_distance_target
_restr_distance_target_weight_param
_restr_distance_diff
C5 N2 1 1.4300 0.0200 -0.0056
C5A N2A 1 1.4300 0.0200 -0.0092

loop_
_exptl_oxdiff_crystal_face_indexfrac_h
_exptl_oxdiff_crystal_face_indexfrac_k
_exptl_oxdiff_crystal_face_indexfrac_l
_exptl_oxdiff_crystal_face_x
_exptl_oxdiff_crystal_face_y
_exptl_oxdiff_crystal_face_z
-1.0003 2.0027 2.0022 -0.0796 -0.2636 0.3986
-0.0002 1.0005 -1.9998 -0.0021 0.0943 0.1423
-0.0001 -0.0001 1.0003 0.0302 -0.0361 -0.0076
0.0001 0.0001 -1.0003 -0.0302 0.0361 0.0076
0.0005 -1.0002 -2.0014 -0.1187 0.0501 -0.1120
-0.0005 1.0002 2.0014 0.1187 -0.0501 0.1120
1.9992 -1.0046 1.9997 0.5151 0.3769 -0.4613
-0.9989 -1.9986 -0.0016 -0.3730 -0.2799 -0.0947
0.0002 -1.0004 0.9995 -0.0281 -0.0582 -0.1347
0.9997 -0.0020 -2.0006 0.1961 0.3079 -0.1444
